data_2221070
loop_
_publ_author_name
'Choi, Hong Dae'
'Seo, Pil Ja'
'Son, Byeng Wha'
'Lee, Uk'

_publ_section_title
;
 Propyl 2-(5-chloro-3-methylsulfinyl-1-benzofuran-2-yl)acetate
;
_journal_coeditor_code GK2190
_journal_issue 3
_journal_name_full 'Acta Crystallographica Section E'
_journal_page_first o521
_journal_paper_doi 10.1107/S1600536809004735
_journal_volume 65
_journal_year 2009
_chemical_formula_iupac 'C14 H15 Cl O4 S'
_chemical_formula_moiety 'C14 H15 Cl O4 S'
_chemical_formula_sum 'C14 H15 Cl O4 S'
_chemical_formula_weight 314.77
_chemical_name_systematic
;
Propyl 2-(5-chloro-3-methylsulfinyl-1-benzofuran-2-yl)acetate
;
_space_group_IT_number 2
_symmetry_cell_setting triclinic
_symmetry_space_group_name_Hall '-P 1'
_symmetry_space_group_name_H-M 'P -1'
_atom_sites_solution_hydrogens geom
_atom_sites_solution_primary direct
_atom_sites_solution_secondary difmap
_cell_angle_alpha 73.452(4)
_cell_angle_beta 81.773(5)
_cell_angle_gamma 65.747(4)
_cell_formula_units_Z 2
_cell_length_a 8.528(2)
_cell_length_b 9.585(3)
_cell_length_c 10.195(3)
_cell_measurement_reflns_used 4784
_cell_measurement_temperature 173(2)
_cell_measurement_theta_max 28.28
_cell_measurement_theta_min 2.41
_cell_volume 728.0(4)
_computing_cell_refinement 'SAINT (Bruker, 2001)'
_computing_data_collection 'SMART (Bruker, 2001)'
_computing_data_reduction 'SAINT (Bruker, 2001)'
_computing_molecular_graphics 'ORTEP-3 (Farrugia, 1997) and DIAMOND (Brandenburg, 1998)'
_computing_publication_material 'SHELXL97 (Sheldrick, 2008)'
_computing_structure_refinement 'SHELXL97 (Sheldrick, 2008)'
_computing_structure_solution 'SHELXS97 (Sheldrick, 2008)'
_diffrn_ambient_temperature 173(2)
_diffrn_detector_area_resol_mean 10.0
_diffrn_measured_fraction_theta_full 0.963
_diffrn_measured_fraction_theta_max 0.963
_diffrn_measurement_device_type 'Bruker SMART CCD'
_diffrn_measurement_method '\f and \w'
_diffrn_radiation_monochromator graphite
_diffrn_radiation_source 'fine-focus sealed tube'
_diffrn_radiation_type MoK\a
_diffrn_radiation_wavelength 0.71073
_diffrn_reflns_av_R_equivalents 0.0285
_diffrn_reflns_av_sigmaI/netI 0.0368
_diffrn_reflns_limit_h_max 10
_diffrn_reflns_limit_h_min -10
_diffrn_reflns_limit_k_max 11
_diffrn_reflns_limit_k_min -11
_diffrn_reflns_limit_l_max 12
_diffrn_reflns_limit_l_min -12
_diffrn_reflns_number 5062
_diffrn_reflns_theta_full 25.00
_diffrn_reflns_theta_max 25.00
_diffrn_reflns_theta_min 2.08
_diffrn_standards_decay_% 0
_diffrn_standards_interval_count 0
_diffrn_standards_interval_time 0
_diffrn_standards_number 0
_exptl_absorpt_coefficient_mu 0.415
_exptl_absorpt_correction_T_max 0.961
_exptl_absorpt_correction_T_min 0.842
_exptl_absorpt_correction_type multi-scan
_exptl_absorpt_process_details '(SADABS; Sheldrick, 1999)'
_exptl_crystal_colour colorless
_exptl_crystal_density_diffrn 1.436
_exptl_crystal_density_method 'not measured'
_exptl_crystal_description block
_exptl_crystal_F_000 328
_exptl_crystal_size_max 0.40
_exptl_crystal_size_mid 0.40
_exptl_crystal_size_min 0.10
_refine_diff_density_max 0.279
_refine_diff_density_min -0.323
_refine_ls_extinction_method none
_refine_ls_goodness_of_fit_ref 1.074
_refine_ls_hydrogen_treatment constr
_refine_ls_matrix_type full
_refine_ls_number_parameters 182
_refine_ls_number_reflns 2468
_refine_ls_number_restraints 0
_refine_ls_restrained_S_all 1.074
_refine_ls_R_factor_all 0.0391
_refine_ls_R_factor_gt 0.0369
_refine_ls_shift/su_max 0.00
_refine_ls_shift/su_max_lt 0.001
_refine_ls_shift/su_mean 0.000
_refine_ls_structure_factor_coef Fsqd
_refine_ls_weighting_details 'calc w=1/[\s^2^(Fo^2^)+(0.0381P)^2^+0.4505P] where P=(Fo^2^+2Fc^2^)/3'
_refine_ls_weighting_scheme calc
_refine_ls_wR_factor_gt 0.0923
_refine_ls_wR_factor_ref 0.0936
_reflns_number_gt 2304
_reflns_number_total 2468
_reflns_threshold_expression I>2\s(I)
_cod_data_source_file gk2190.cif
_cod_data_source_block I
_cod_depositor_comments
;
The following automatic conversions were performed:
'_symmetry_cell_setting' value 'Triclinic' changed to 'triclinic'
according to '/home/saulius/struct/CIF-dictionaries/cif_core.dic'
dictionary named 'cif_core.dic' version 2.4.1 from 2010-06-29.

Automatic conversion script
Id: cif_fix_enum 1527 2010-12-29 10:47:43Z saulius 

The following automatic conversions were performed:

'_symmetry_cell_setting' value 'Triclinic' changed to 'triclinic'
according to /home/saulius/struct/CIF-dictionaries/cif_core.dic
dictionary named 'cif_core.dic' version 2.4.1 from 2010-06-29.

Automatic conversion script
Id: cif_fix_values 1715 2011-07-08 13:25:40Z adriana 
;
_cod_database_code 2221070
_cod_database_fobs_code 2221070

loop_
_symmetry_equiv_pos_as_xyz
'x, y, z'
'-x, -y, -z'

loop_
_atom_site_type_symbol
_atom_site_label
_atom_site_fract_x
_atom_site_fract_y
_atom_site_fract_z
_atom_site_U_iso_or_equiv
_atom_site_adp_type
_atom_site_calc_flag
_atom_site_refinement_flags
_atom_site_occupancy
_atom_site_disorder_assembly
_atom_site_disorder_group
S S 0.23799(6) 0.59458(6) 0.53751(4) 0.02410(15) Uani d . 1 . .
Cl Cl -0.18859(7) 0.22051(7) 0.88822(6) 0.03715(17) Uani d . 1 . .
O O1 0.33263(16) 0.45103(15) 0.93160(12) 0.0223(3) Uani d . 1 . .
O O2 0.46225(18) 0.85866(17) 0.78142(17) 0.0349(4) Uani d . 1 . .
O O3 0.21787(18) 0.86811(17) 0.71372(15) 0.0338(4) Uani d . 1 . .
O O4 0.24182(19) 0.46691(18) 0.47748(14) 0.0321(4) Uani d . 1 . .
C C1 0.2395(2) 0.5204(2) 0.71715(18) 0.0206(4) Uani d . 1 . .
C C2 0.1483(2) 0.4276(2) 0.80462(18) 0.0203(4) Uani d . 1 . .
C C3 0.0205(2) 0.3780(2) 0.78783(19) 0.0228(4) Uani d . 1 . .
H H3 -0.0289 0.4059 0.7016 0.027 Uiso calc R 1 . .
C C4 -0.0300(2) 0.2866(2) 0.9031(2) 0.0249(4) Uani d . 1 . .
C C5 0.0395(3) 0.2434(2) 1.0326(2) 0.0266(4) Uani d . 1 . .
H H5 0.0019 0.1786 1.1082 0.032 Uiso calc R 1 . .
C C6 0.1625(2) 0.2954(2) 1.04984(19) 0.0252(4) Uani d . 1 . .
H H6 0.2100 0.2693 1.1366 0.030 Uiso calc R 1 . .
C C7 0.2134(2) 0.3870(2) 0.93509(19) 0.0209(4) Uani d . 1 . .
C C8 0.3462(2) 0.5306(2) 0.79717(18) 0.0211(4) Uani d . 1 . .
C C9 0.4628(2) 0.6175(2) 0.76992(19) 0.0229(4) Uani d . 1 . .
H H9A 0.5337 0.5986 0.6860 0.028 Uiso calc R 1 . .
H H9B 0.5416 0.5757 0.8470 0.028 Uiso calc R 1 . .
C C10 0.3636(2) 0.7945(2) 0.75211(19) 0.0244(4) Uani d . 1 . .
C C11 0.3854(3) 1.0300(3) 0.7669(3) 0.0439(6) Uani d . 1 . .
H H11A 0.3053 1.0552 0.8453 0.053 Uiso calc R 1 . .
H H11B 0.3204 1.0848 0.6815 0.053 Uiso calc R 1 . .
C C12 0.5296(3) 1.0819(3) 0.7631(3) 0.0451(6) Uani d . 1 . .
H H12A 0.4800 1.1959 0.7603 0.054 Uiso calc R 1 . .
H H12B 0.5932 1.0244 0.8489 0.054 Uiso calc R 1 . .
C C13 0.6534(5) 1.0561(4) 0.6453(4) 0.0753(10) Uani d . 1 . .
H H13A 0.5929 1.1158 0.5596 0.090 Uiso calc R 1 . .
H H13B 0.7052 0.9432 0.6478 0.090 Uiso calc R 1 . .
H H13C 0.7439 1.0921 0.6509 0.090 Uiso calc R 1 . .
C C14 0.0216(3) 0.7411(2) 0.5235(2) 0.0318(5) Uani d . 1 . .
H H14A 0.0002 0.8006 0.4277 0.048 Uiso calc R 1 . .
H H14B 0.0062 0.8137 0.5798 0.048 Uiso calc R 1 . .
H H14C -0.0595 0.6891 0.5554 0.048 Uiso calc R 1 . .

loop_
_atom_site_aniso_label
_atom_site_aniso_U_11
_atom_site_aniso_U_22
_atom_site_aniso_U_33
_atom_site_aniso_U_12
_atom_site_aniso_U_13
_atom_site_aniso_U_23
S 0.0256(3) 0.0286(3) 0.0184(2) -0.0127(2) -0.00144(18) -0.00292(19)
Cl 0.0348(3) 0.0380(3) 0.0473(3) -0.0243(2) -0.0025(2) -0.0075(2)
O1 0.0237(7) 0.0252(7) 0.0198(6) -0.0117(6) -0.0034(5) -0.0035(5)
O2 0.0254(8) 0.0228(7) 0.0590(10) -0.0088(6) -0.0060(7) -0.0128(7)
O3 0.0249(8) 0.0292(8) 0.0437(9) -0.0098(6) -0.0075(6) -0.0019(7)
O4 0.0341(8) 0.0393(8) 0.0260(7) -0.0132(7) -0.0016(6) -0.0143(6)
C1 0.0228(9) 0.0198(9) 0.0190(9) -0.0080(7) -0.0015(7) -0.0047(7)
C2 0.0211(9) 0.0173(9) 0.0207(9) -0.0054(7) -0.0012(7) -0.0053(7)
C3 0.0234(10) 0.0217(9) 0.0254(10) -0.0086(8) -0.0026(7) -0.0085(8)
C4 0.0214(10) 0.0210(10) 0.0346(11) -0.0088(8) 0.0007(8) -0.0105(8)
C5 0.0268(10) 0.0209(10) 0.0274(10) -0.0088(8) 0.0031(8) -0.0019(8)
C6 0.0252(10) 0.0244(10) 0.0225(9) -0.0074(8) -0.0020(8) -0.0033(8)
C7 0.0196(9) 0.0192(9) 0.0240(9) -0.0069(7) -0.0013(7) -0.0062(7)
C8 0.0220(9) 0.0196(9) 0.0204(9) -0.0074(8) -0.0004(7) -0.0039(7)
C9 0.0202(9) 0.0244(10) 0.0261(9) -0.0103(8) -0.0015(7) -0.0064(8)
C10 0.0250(10) 0.0269(10) 0.0233(9) -0.0139(9) 0.0003(8) -0.0039(8)
C11 0.0322(12) 0.0236(11) 0.0760(18) -0.0075(10) -0.0016(11) -0.0177(11)
C12 0.0357(13) 0.0242(11) 0.0760(18) -0.0114(10) -0.0014(12) -0.0139(11)
C13 0.080(2) 0.0462(17) 0.093(2) -0.0344(16) 0.0380(19) -0.0128(16)
C14 0.0314(11) 0.0270(11) 0.0325(11) -0.0069(9) -0.0078(9) -0.0043(9)

loop_
_atom_type_symbol
_atom_type_description
_atom_type_scat_dispersion_real
_atom_type_scat_dispersion_imag
_atom_type_scat_source
C C 0.0033 0.0016 'International Tables Vol C Tables 4.2.6.8 and 6.1.1.4'
H H 0.0000 0.0000 'International Tables Vol C Tables 4.2.6.8 and 6.1.1.4'
O O 0.0106 0.0060 'International Tables Vol C Tables 4.2.6.8 and 6.1.1.4'
S S 0.1246 0.1234 'International Tables Vol C Tables 4.2.6.8 and 6.1.1.4'
Cl Cl 0.1484 0.1585 'International Tables Vol C Tables 4.2.6.8 and 6.1.1.4'

loop_
_geom_angle_atom_site_label_1
_geom_angle_atom_site_label_2
_geom_angle_atom_site_label_3
_geom_angle_site_symmetry_1
_geom_angle_site_symmetry_3
_geom_angle
_geom_angle_publ_flag
O4 S C1 . . 106.94(9) ?
O4 S C14 . . 106.77(10) ?
C1 S C14 . . 98.32(9) ?
C7 O1 C8 . . 106.32(14) ?
C10 O2 C11 . . 116.86(16) ?
C8 C1 C2 . . 107.36(16) ?
C8 C1 S . . 122.84(15) ?
C2 C1 S . . 129.51(15) ?
C3 C2 C7 . . 119.33(17) ?
C3 C2 C1 . . 136.18(17) ?
C7 C2 C1 . . 104.48(17) ?
C4 C3 C2 . . 116.72(17) ?
C4 C3 H3 . . 121.6 ?
C2 C3 H3 . . 121.6 ?
C3 C4 C5 . . 123.34(19) ?
C3 C4 Cl . . 118.78(15) ?
C5 C4 Cl . . 117.87(15) ?
C6 C5 C4 . . 119.91(18) ?
C6 C5 H5 . . 120.0 ?
C4 C5 H5 . . 120.0 ?
C7 C6 C5 . . 117.01(18) ?
C7 C6 H6 . . 121.5 ?
C5 C6 H6 . . 121.5 ?
O1 C7 C6 . . 125.69(17) ?
O1 C7 C2 . . 110.66(16) ?
C6 C7 C2 . . 123.65(18) ?
C1 C8 O1 . . 111.16(17) ?
C1 C8 C9 . . 132.90(17) ?
O1 C8 C9 . . 115.80(16) ?
C8 C9 C10 . . 112.11(15) ?
C8 C9 H9A . . 109.2 ?
C10 C9 H9A . . 109.2 ?
C8 C9 H9B . . 109.2 ?
C10 C9 H9B . . 109.2 ?
H9A C9 H9B . . 107.9 ?
O3 C10 O2 . . 124.34(19) ?
O3 C10 C9 . . 125.35(19) ?
O2 C10 C9 . . 110.29(16) ?
O2 C11 C12 . . 107.24(18) ?
O2 C11 H11A . . 110.3 ?
C12 C11 H11A . . 110.3 ?
O2 C11 H11B . . 110.3 ?
C12 C11 H11B . . 110.3 ?
H11A C11 H11B . . 108.5 ?
C13 C12 C11 . . 114.7(3) ?
C13 C12 H12A . . 108.6 ?
C11 C12 H12A . . 108.6 ?
C13 C12 H12B . . 108.6 ?
C11 C12 H12B . . 108.6 ?
H12A C12 H12B . . 107.6 ?
C12 C13 H13A . . 109.5 ?
C12 C13 H13B . . 109.5 ?
H13A C13 H13B . . 109.5 ?
C12 C13 H13C . . 109.5 ?
H13A C13 H13C . . 109.5 ?
H13B C13 H13C . . 109.5 ?
S C14 H14A . . 109.5 ?
S C14 H14B . . 109.5 ?
H14A C14 H14B . . 109.5 ?
S C14 H14C . . 109.5 ?
H14A C14 H14C . . 109.5 ?
H14B C14 H14C . . 109.5 ?

loop_
_geom_bond_atom_site_label_1
_geom_bond_atom_site_label_2
_geom_bond_site_symmetry_2
_geom_bond_distance
_geom_bond_publ_flag
S O4 . 1.5038(16) ?
S C1 . 1.7656(18) ?
S C14 . 1.797(2) ?
Cl C4 . 1.752(2) ?
O1 C7 . 1.379(2) ?
O1 C8 . 1.380(2) ?
O2 C10 . 1.333(2) ?
O2 C11 . 1.468(3) ?
O3 C10 . 1.207(2) ?
C1 C8 . 1.354(3) ?
C1 C2 . 1.452(3) ?
C2 C3 . 1.403(3) ?
C2 C7 . 1.403(3) ?
C3 C4 . 1.383(3) ?
C3 H3 . 0.9500 ?
C4 C5 . 1.407(3) ?
C5 C6 . 1.383(3) ?
C5 H5 . 0.9500 ?
C6 C7 . 1.382(3) ?
C6 H6 . 0.9500 ?
C8 C9 . 1.493(3) ?
C9 C10 . 1.522(3) ?
C9 H9A . 0.9900 ?
C9 H9B . 0.9900 ?
C11 C12 . 1.496(3) ?
C11 H11A . 0.9900 ?
C11 H11B . 0.9900 ?
C12 C13 . 1.487(4) ?
C12 H12A . 0.9900 ?
C12 H12B . 0.9900 ?
C13 H13A . 0.9800 ?
C13 H13B . 0.9800 ?
C13 H13C . 0.9800 ?
C14 H14A . 0.9800 ?
C14 H14B . 0.9800 ?
C14 H14C . 0.9800 ?

loop_
_geom_hbond_atom_site_label_D
_geom_hbond_atom_site_label_H
_geom_hbond_atom_site_label_A
_geom_hbond_site_symmetry_A
_geom_hbond_distance_DH
_geom_hbond_distance_HA
_geom_hbond_distance_DA
_geom_hbond_angle_DHA
C12 H12A Cg2 1_565 0.99 2.74 3.666(3) 155
C3 H3 O4 2_566 0.95 2.44 3.353(2) 160
C5 H5 O3 2_567 0.95 2.50 3.373(2) 152
C9 H9A O4 2_666 0.99 2.35 3.321(2) 166
C9 H9B O1 2_667 0.99 2.54 3.489(2) 161

loop_
_geom_torsion_atom_site_label_1
_geom_torsion_atom_site_label_2
_geom_torsion_atom_site_label_3
_geom_torsion_atom_site_label_4
_geom_torsion_site_symmetry_1
_geom_torsion_site_symmetry_2
_geom_torsion_site_symmetry_3
_geom_torsion_site_symmetry_4
_geom_torsion
_geom_torsion_publ_flag
O4 S C1 C8 . . . . 132.24(16) ?
C14 S C1 C8 . . . . -117.31(17) ?
O4 S C1 C2 . . . . -40.91(19) ?
C14 S C1 C2 . . . . 69.54(19) ?
C8 C1 C2 C3 . . . . 178.0(2) ?
S C1 C2 C3 . . . . -8.0(3) ?
C8 C1 C2 C7 . . . . -0.7(2) ?
S C1 C2 C7 . . . . 173.25(14) ?
C7 C2 C3 C4 . . . . -1.9(3) ?
C1 C2 C3 C4 . . . . 179.6(2) ?
C2 C3 C4 C5 . . . . 0.3(3) ?
C2 C3 C4 Cl . . . . -179.76(13) ?
C3 C4 C5 C6 . . . . 1.2(3) ?
Cl C4 C5 C6 . . . . -178.73(15) ?
C4 C5 C6 C7 . . . . -1.1(3) ?
C8 O1 C7 C6 . . . . 178.95(18) ?
C8 O1 C7 C2 . . . . -1.16(19) ?
C5 C6 C7 O1 . . . . 179.33(17) ?
C5 C6 C7 C2 . . . . -0.6(3) ?
C3 C2 C7 O1 . . . . -177.81(15) ?
C1 C2 C7 O1 . . . . 1.2(2) ?
C3 C2 C7 C6 . . . . 2.1(3) ?
C1 C2 C7 C6 . . . . -178.94(17) ?
C2 C1 C8 O1 . . . . 0.0(2) ?
S C1 C8 O1 . . . . -174.43(12) ?
C2 C1 C8 C9 . . . . -175.32(19) ?
S C1 C8 C9 . . . . 10.2(3) ?
C7 O1 C8 C1 . . . . 0.7(2) ?
C7 O1 C8 C9 . . . . 176.90(15) ?
C1 C8 C9 C10 . . . . 72.8(3) ?
O1 C8 C9 C10 . . . . -102.43(18) ?
C11 O2 C10 O3 . . . . 0.8(3) ?
C11 O2 C10 C9 . . . . 179.06(18) ?
C8 C9 C10 O3 . . . . -26.0(3) ?
C8 C9 C10 O2 . . . . 155.70(16) ?
C10 O2 C11 C12 . . . . -163.3(2) ?
O2 C11 C12 C13 . . . . 62.5(3) ?
